data_4338202
loop_
_publ_author_name
'Matson, Ellen M.'
'Bertke, Jeffrey A.'
'Fout, Alison R.'

_publ_section_title
;
 Isolation of Iron(II) Aqua and Hydroxyl Complexes Featuring a Tripodal
 H-bond Donor and Acceptor Ligand.
;
_journal_issue 9
_journal_name_full 'Inorganic chemistry'
_journal_page_first 4450
_journal_page_last 4458
_journal_paper_doi 10.1021/ic500102c
_journal_volume 53
_journal_year 2014
_chemical_formula_sum 'C40 H59 Fe N7 O2'
_chemical_formula_weight 725.79
_chemical_name_systematic
; 
 ? 
;
_space_group_IT_number 14
_symmetry_cell_setting monoclinic
_symmetry_space_group_name_Hall '-P 2ybc'
_symmetry_space_group_name_H-M 'P 1 21/c 1'
_atom_sites_solution_hydrogens geom
_atom_sites_solution_primary direct
_atom_sites_solution_secondary difmap
_audit_creation_method SHELXL-97
_cell_angle_alpha 90.00
_cell_angle_beta 90.254(7)
_cell_angle_gamma 90.00
_cell_formula_units_Z 4
_cell_length_a 9.764(3)
_cell_length_b 9.222(3)
_cell_length_c 42.281(12)
_cell_measurement_temperature 172(2)
_cell_volume 3807(2)
_computing_cell_refinement 'SAINT V8.34A (Bruker, 2005)'
_computing_data_collection 'APEX2 V2013.10-0 (Bruker, 2013)'
_computing_data_reduction 'SAINT V8.34A (Bruker, 2005)'
_computing_molecular_graphics 'SHELX-2013-4 (Sheldrick, 2013)'
_computing_publication_material 'XCIF V2013-1 (Bruker, 2013)'
_computing_structure_refinement 'SHELX-2013-4 (Sheldrick, 2013)'
_computing_structure_solution 'SHELX-2013-4 (Sheldrick, 2013)'
_diffrn_ambient_temperature 172(2)
_diffrn_measured_fraction_theta_full 0.992
_diffrn_measured_fraction_theta_max 0.992
_diffrn_radiation_monochromator 'multilayer mirrors'
_diffrn_radiation_source 'microfocus sealed tube'
_diffrn_radiation_type MoK\a
_diffrn_radiation_wavelength 0.71073
_diffrn_reflns_av_R_equivalents 0.0421
_diffrn_reflns_av_sigmaI/netI 0.0392
_diffrn_reflns_limit_h_max 12
_diffrn_reflns_limit_h_min -12
_diffrn_reflns_limit_k_max 11
_diffrn_reflns_limit_k_min -11
_diffrn_reflns_limit_l_max 54
_diffrn_reflns_limit_l_min -54
_diffrn_reflns_number 34190
_diffrn_reflns_theta_full 27.22
_diffrn_reflns_theta_max 27.22
_diffrn_reflns_theta_min 1.93
_exptl_absorpt_coefficient_mu 0.440
_exptl_absorpt_correction_T_max 0.9698
_exptl_absorpt_correction_T_min 0.7977
_exptl_absorpt_correction_type multi-scan
_exptl_absorpt_process_details 'SADABS (Sheldrick, 2009)'
_exptl_crystal_density_diffrn 1.266
_exptl_crystal_density_method 'not measured'
_exptl_crystal_F_000 1560
_exptl_crystal_size_max 0.54
_exptl_crystal_size_mid 0.23
_exptl_crystal_size_min 0.07
_refine_diff_density_max 0.263
_refine_diff_density_min -0.324
_refine_diff_density_rms 0.048
_refine_ls_extinction_method none
_refine_ls_goodness_of_fit_ref 1.032
_refine_ls_hydrogen_treatment mixed
_refine_ls_matrix_type full
_refine_ls_number_parameters 460
_refine_ls_number_reflns 8441
_refine_ls_number_restraints 0
_refine_ls_restrained_S_all 1.032
_refine_ls_R_factor_all 0.0508
_refine_ls_R_factor_gt 0.0366
_refine_ls_shift/su_max 0.000
_refine_ls_shift/su_mean 0.000
_refine_ls_structure_factor_coef Fsqd
_refine_ls_weighting_details 'calc w=1/[\s^2^(Fo^2^)+(0.0310P)^2^+1.6631P] where P=(Fo^2^+2Fc^2^)/3'
_refine_ls_weighting_scheme calc
_refine_ls_wR_factor_gt 0.0797
_refine_ls_wR_factor_ref 0.0859
_reflns_number_gt 6758
_reflns_number_total 8441
_reflns_threshold_expression >2sigma(I)
_cod_data_source_file ic500102c_si_003.cif
_cod_data_source_block cm07das_compound5
_cod_depositor_comments 'Adding full bibliography for 4338199--4338202.cif.'
_cod_original_cell_volume 3807.1(18)
_cod_original_sg_symbol_H-M 'P 21/c'
_cod_database_code 4338202

loop_
_symmetry_equiv_pos_as_xyz
'x, y, z'
'-x, y+1/2, -z+1/2'
'-x, -y, -z'
'x, -y-1/2, z-1/2'

loop_
_atom_site_label
_atom_site_type_symbol
_atom_site_fract_x
_atom_site_fract_y
_atom_site_fract_z
_atom_site_U_iso_or_equiv
_atom_site_adp_type
_atom_site_occupancy
_atom_site_symmetry_multiplicity
_atom_site_calc_flag
_atom_site_refinement_flags
Fe1 Fe 0.07177(2) 0.18432(2) 0.150162(5) 0.01762(7) Uani 1 1 d .
O1 O 0.17234(11) 0.29318(13) 0.11547(3) 0.0202(2) Uani 1 1 d .
H5 H 0.146(2) 0.257(2) 0.1005(5) 0.030 Uiso 1 1 d .
N1 N -0.03521(13) 0.07578(15) 0.19135(3) 0.0188(3) Uani 1 1 d .
N2 N -0.07304(13) 0.05290(15) 0.12696(3) 0.0192(3) Uani 1 1 d .
N3 N 0.23069(13) 0.05747(14) 0.16971(3) 0.0194(3) Uani 1 1 d .
N4 N -0.00148(13) 0.36812(15) 0.17531(3) 0.0207(3) Uani 1 1 d .
N5 N 0.06883(14) 0.12662(16) 0.06561(3) 0.0229(3) Uani 1 1 d .
N6 N 0.42140(14) 0.22005(15) 0.12662(3) 0.0224(3) Uani 1 1 d .
H6 H 0.322(2) 0.252(2) 0.1223(4) 0.034 Uiso 1 1 d .
N7 N 0.10368(14) 0.56831(16) 0.12410(3) 0.0232(3) Uani 1 1 d .
H7 H 0.130(2) 0.476(2) 0.1215(5) 0.035 Uiso 1 1 d .
C20 C -0.17505(16) 0.04000(19) 0.18002(4) 0.0211(3) Uani 1 1 d .
H20A H -0.2341 0.1272 0.1809 0.025 Uiso 1 1 calc R
H20B H -0.2159 -0.0358 0.1936 0.025 Uiso 1 1 calc R
C21 C -0.16485(15) -0.01339(18) 0.14663(4) 0.0192(3) Uani 1 1 d .
C22 C -0.23879(16) -0.12072(18) 0.13094(4) 0.0216(3) Uani 1 1 d .
H22A H -0.3077 -0.1815 0.1396 0.026 Uiso 1 1 calc R
C23 C -0.19069(17) -0.12069(18) 0.09970(4) 0.0232(4) Uani 1 1 d .
H23A H -0.2208 -0.1821 0.0830 0.028 Uiso 1 1 calc R
C24 C -0.09032(16) -0.01331(18) 0.09776(4) 0.0206(3) Uani 1 1 d .
C25 C -0.01920(16) 0.02501(18) 0.06915(4) 0.0219(3) Uani 1 1 d .
H25A H -0.0399 -0.0313 0.0509 0.026 Uiso 1 1 calc R
C30 C 0.04214(16) -0.05648(18) 0.19978(4) 0.0210(3) Uani 1 1 d .
H30A H 0.0037 -0.1404 0.1881 0.025 Uiso 1 1 calc R
H30B H 0.0325 -0.0757 0.2227 0.025 Uiso 1 1 calc R
C31 C 0.19122(16) -0.04029(18) 0.19187(4) 0.0196(3) Uani 1 1 d .
C32 C 0.30290(17) -0.12058(19) 0.20339(4) 0.0240(4) Uani 1 1 d .
H32A H 0.3006 -0.1949 0.2189 0.029 Uiso 1 1 calc R
C33 C 0.41730(17) -0.06954(19) 0.18754(4) 0.0249(4) Uani 1 1 d .
H33A H 0.5089 -0.1022 0.1902 0.030 Uiso 1 1 calc R
C34 C 0.37198(16) 0.03978(18) 0.16680(4) 0.0208(3) Uani 1 1 d .
C35 C 0.45791(16) 0.11988(18) 0.14646(4) 0.0223(4) Uani 1 1 d .
H35A H 0.5529 0.0979 0.1474 0.027 Uiso 1 1 calc R
C40 C -0.03622(17) 0.18582(18) 0.21685(4) 0.0226(4) Uani 1 1 d .
H40A H 0.0533 0.1863 0.2279 0.027 Uiso 1 1 calc R
H40B H -0.1081 0.1618 0.2324 0.027 Uiso 1 1 calc R
C41 C -0.06368(16) 0.33254(18) 0.20280(4) 0.0207(3) Uani 1 1 d .
C42 C -0.14125(17) 0.44784(19) 0.21486(4) 0.0253(4) Uani 1 1 d .
H42A H -0.1951 0.4473 0.2335 0.030 Uiso 1 1 calc R
C43 C -0.12374(18) 0.5624(2) 0.19417(4) 0.0267(4) Uani 1 1 d .
H43A H -0.1627 0.6565 0.1960 0.032 Uiso 1 1 calc R
C44 C -0.03684(17) 0.51282(18) 0.16987(4) 0.0222(4) Uani 1 1 d .
C45 C 0.01693(17) 0.60270(18) 0.14609(4) 0.0236(4) Uani 1 1 d .
H45A H -0.0139 0.7004 0.1461 0.028 Uiso 1 1 calc R
C51 C 0.12616(17) 0.14938(19) 0.03396(4) 0.0240(4) Uani 1 1 d .
H51A H 0.1007 0.0660 0.0200 0.029 Uiso 1 1 calc R
C52 C 0.28186(18) 0.1591(2) 0.03660(4) 0.0311(4) Uani 1 1 d .
H52A H 0.3183 0.0650 0.0442 0.037 Uiso 1 1 calc R
H52B H 0.3064 0.2340 0.0524 0.037 Uiso 1 1 calc R
C53 C 0.3486(2) 0.1968(2) 0.00503(5) 0.0383(5) Uani 1 1 d .
H53A H 0.4490 0.2049 0.0079 0.046 Uiso 1 1 calc R
H53B H 0.3305 0.1184 -0.0104 0.046 Uiso 1 1 calc R
C54 C 0.2922(2) 0.3394(2) -0.00765(5) 0.0393(5) Uani 1 1 d .
H54A H 0.3330 0.3598 -0.0286 0.047 Uiso 1 1 calc R
H54B H 0.3180 0.4191 0.0069 0.047 Uiso 1 1 calc R
C55 C 0.1370(2) 0.3332(2) -0.01082(4) 0.0345(4) Uani 1 1 d .
H55A H 0.1121 0.2624 -0.0275 0.041 Uiso 1 1 calc R
H55B H 0.1025 0.4295 -0.0175 0.041 Uiso 1 1 calc R
C56 C 0.06817(18) 0.2897(2) 0.02006(4) 0.0273(4) Uani 1 1 d .
H56A H -0.0312 0.2773 0.0162 0.033 Uiso 1 1 calc R
H56B H 0.0800 0.3689 0.0357 0.033 Uiso 1 1 calc R
C61 C 0.52065(16) 0.30010(18) 0.10696(4) 0.0220(3) Uani 1 1 d .
H61A H 0.4661 0.3650 0.0927 0.026 Uiso 1 1 calc R
C62 C 0.61408(18) 0.3980(2) 0.12663(4) 0.0284(4) Uani 1 1 d .
H62A H 0.6721 0.3381 0.1408 0.034 Uiso 1 1 calc R
H62B H 0.5579 0.4630 0.1400 0.034 Uiso 1 1 calc R
C63 C 0.70492(18) 0.4886(2) 0.10482(5) 0.0326(4) Uani 1 1 d .
H63A H 0.6469 0.5545 0.0920 0.039 Uiso 1 1 calc R
H63B H 0.7677 0.5488 0.1178 0.039 Uiso 1 1 calc R
C64 C 0.78824(18) 0.3925(2) 0.08290(5) 0.0362(5) Uani 1 1 d .
H64A H 0.8537 0.3344 0.0956 0.043 Uiso 1 1 calc R
H64B H 0.8415 0.4541 0.0682 0.043 Uiso 1 1 calc R
C65 C 0.69610(19) 0.2912(2) 0.06387(4) 0.0342(4) Uani 1 1 d .
H65A H 0.7534 0.2255 0.0510 0.041 Uiso 1 1 calc R
H65B H 0.6382 0.3490 0.0493 0.041 Uiso 1 1 calc R
C66 C 0.60437(17) 0.20112(19) 0.08565(4) 0.0271(4) Uani 1 1 d .
H66A H 0.5420 0.1403 0.0727 0.033 Uiso 1 1 calc R
H66B H 0.6617 0.1360 0.0988 0.033 Uiso 1 1 calc R
C71 C 0.16795(17) 0.67740(18) 0.10369(4) 0.0218(3) Uani 1 1 d .
H71A H 0.1113 0.7677 0.1042 0.026 Uiso 1 1 calc R
C72 C 0.31111(19) 0.7128(2) 0.11592(4) 0.0303(4) Uani 1 1 d .
H72A H 0.3657 0.6226 0.1174 0.036 Uiso 1 1 calc R
H72B H 0.3046 0.7549 0.1374 0.036 Uiso 1 1 calc R
C73 C 0.3829(2) 0.8200(2) 0.09405(5) 0.0388(5) Uani 1 1 d .
H73A H 0.3329 0.9134 0.0942 0.047 Uiso 1 1 calc R
H73B H 0.4770 0.8379 0.1019 0.047 Uiso 1 1 calc R
C74 C 0.3890(2) 0.7617(2) 0.06046(5) 0.0394(5) Uani 1 1 d .
H74A H 0.4327 0.8345 0.0466 0.047 Uiso 1 1 calc R
H74B H 0.4458 0.6727 0.0601 0.047 Uiso 1 1 calc R
C75 C 0.2466(2) 0.7272(2) 0.04801(4) 0.0345(4) Uani 1 1 d .
H75A H 0.2537 0.6845 0.0266 0.041 Uiso 1 1 calc R
H75B H 0.1929 0.8180 0.0463 0.041 Uiso 1 1 calc R
C76 C 0.1726(2) 0.6214(2) 0.06983(4) 0.0306(4) Uani 1 1 d .
H76A H 0.0780 0.6063 0.0620 0.037 Uiso 1 1 calc R
H76B H 0.2203 0.5266 0.0694 0.037 Uiso 1 1 calc R
O100 O 0.26799(16) 0.34422(17) 0.25078(4) 0.0512(4) Uani 1 1 d .
C100 C 0.3799(2) 0.2497(2) 0.24347(5) 0.0460(5) Uani 1 1 d .
H10A H 0.3463 0.1609 0.2328 0.055 Uiso 1 1 calc R
H10B H 0.4292 0.2213 0.2630 0.055 Uiso 1 1 calc R
C101 C 0.4736(2) 0.3340(3) 0.22175(5) 0.0462(5) Uani 1 1 d .
H10C H 0.5225 0.2690 0.2070 0.055 Uiso 1 1 calc R
H10D H 0.5412 0.3918 0.2339 0.055 Uiso 1 1 calc R
C102 C 0.3720(2) 0.4307(3) 0.20440(5) 0.0452(5) Uani 1 1 d .
H10E H 0.4170 0.5185 0.1959 0.054 Uiso 1 1 calc R
H10F H 0.3259 0.3781 0.1869 0.054 Uiso 1 1 calc R
C103 C 0.2733(2) 0.4678(2) 0.23051(5) 0.0424(5) Uani 1 1 d .
H10G H 0.3055 0.5539 0.2424 0.051 Uiso 1 1 calc R
H10H H 0.1814 0.4889 0.2217 0.051 Uiso 1 1 calc R

loop_
_atom_site_aniso_label
_atom_site_aniso_U_11
_atom_site_aniso_U_22
_atom_site_aniso_U_33
_atom_site_aniso_U_23
_atom_site_aniso_U_13
_atom_site_aniso_U_12
Fe1 0.01656(11) 0.01777(12) 0.01855(12) 0.00190(9) 0.00150(8) -0.00091(9)
O1 0.0201(6) 0.0209(6) 0.0197(6) 0.0021(5) 0.0013(5) -0.0004(5)
N1 0.0176(6) 0.0201(7) 0.0186(7) 0.0014(5) 0.0007(5) -0.0013(5)
N2 0.0183(6) 0.0215(7) 0.0178(7) 0.0019(6) 0.0011(5) -0.0006(6)
N3 0.0185(6) 0.0197(7) 0.0199(7) 0.0010(6) 0.0006(5) -0.0007(5)
N4 0.0217(7) 0.0207(7) 0.0197(7) -0.0001(6) 0.0023(6) -0.0005(6)
N5 0.0248(7) 0.0266(8) 0.0173(7) 0.0002(6) 0.0032(6) -0.0006(6)
N6 0.0170(7) 0.0241(8) 0.0261(7) 0.0031(6) 0.0035(6) -0.0003(6)
N7 0.0243(7) 0.0180(7) 0.0273(8) 0.0013(6) 0.0035(6) 0.0016(6)
C20 0.0173(7) 0.0244(9) 0.0216(8) 0.0035(7) 0.0021(6) -0.0018(7)
C21 0.0154(7) 0.0206(8) 0.0217(8) 0.0032(7) 0.0010(6) 0.0012(6)
C22 0.0187(8) 0.0189(8) 0.0272(9) 0.0033(7) 0.0019(7) -0.0024(7)
C23 0.0244(8) 0.0211(9) 0.0240(8) -0.0028(7) -0.0016(7) -0.0007(7)
C24 0.0194(8) 0.0212(8) 0.0211(8) -0.0003(7) 0.0002(6) 0.0030(7)
C25 0.0226(8) 0.0229(9) 0.0202(8) -0.0016(7) -0.0008(7) 0.0040(7)
C30 0.0213(8) 0.0205(9) 0.0213(8) 0.0053(7) -0.0003(6) -0.0017(7)
C31 0.0226(8) 0.0190(8) 0.0171(8) -0.0006(6) 0.0006(6) -0.0012(7)
C32 0.0272(9) 0.0210(9) 0.0236(8) 0.0046(7) 0.0001(7) 0.0032(7)
C33 0.0207(8) 0.0277(9) 0.0264(9) 0.0015(7) 0.0006(7) 0.0051(7)
C34 0.0189(8) 0.0215(9) 0.0220(8) -0.0008(7) 0.0002(6) 0.0007(7)
C35 0.0169(8) 0.0247(9) 0.0254(8) -0.0019(7) 0.0014(7) 0.0019(7)
C40 0.0247(8) 0.0264(9) 0.0166(8) 0.0009(7) 0.0029(6) -0.0035(7)
C41 0.0196(8) 0.0238(9) 0.0187(8) -0.0015(7) 0.0016(6) -0.0037(7)
C42 0.0249(8) 0.0290(10) 0.0220(8) -0.0028(7) 0.0047(7) -0.0009(7)
C43 0.0284(9) 0.0225(9) 0.0294(9) -0.0037(7) 0.0044(7) 0.0034(7)
C44 0.0229(8) 0.0220(9) 0.0218(8) -0.0010(7) 0.0014(7) 0.0001(7)
C45 0.0246(8) 0.0183(9) 0.0280(9) 0.0004(7) 0.0000(7) 0.0007(7)
C51 0.0286(9) 0.0261(9) 0.0173(8) -0.0011(7) 0.0036(7) -0.0019(7)
C52 0.0277(9) 0.0372(11) 0.0284(9) 0.0077(8) 0.0047(7) 0.0032(8)
C53 0.0326(10) 0.0472(13) 0.0354(11) 0.0062(9) 0.0127(8) 0.0053(9)
C54 0.0442(12) 0.0424(12) 0.0314(10) 0.0097(9) 0.0139(9) -0.0044(10)
C55 0.0453(11) 0.0332(11) 0.0250(9) 0.0072(8) 0.0023(8) 0.0047(9)
C56 0.0290(9) 0.0307(10) 0.0223(8) -0.0002(7) 0.0010(7) 0.0027(8)
C61 0.0180(8) 0.0228(9) 0.0254(8) 0.0061(7) 0.0022(6) 0.0001(7)
C62 0.0258(9) 0.0279(10) 0.0314(10) 0.0021(8) 0.0011(7) -0.0024(8)
C63 0.0286(9) 0.0281(10) 0.0412(11) 0.0094(8) -0.0046(8) -0.0076(8)
C64 0.0235(9) 0.0401(12) 0.0450(12) 0.0165(9) 0.0062(8) -0.0028(8)
C65 0.0299(10) 0.0406(12) 0.0323(10) 0.0069(9) 0.0115(8) 0.0026(9)
C66 0.0234(9) 0.0273(10) 0.0307(9) 0.0039(8) 0.0051(7) 0.0009(7)
C71 0.0254(8) 0.0168(8) 0.0233(8) 0.0037(7) 0.0039(7) 0.0021(7)
C72 0.0325(10) 0.0328(10) 0.0255(9) 0.0037(8) -0.0018(8) -0.0070(8)
C73 0.0313(10) 0.0453(12) 0.0398(11) 0.0100(10) 0.0001(8) -0.0118(9)
C74 0.0368(11) 0.0406(12) 0.0410(11) 0.0129(9) 0.0176(9) 0.0059(9)
C75 0.0522(12) 0.0300(10) 0.0213(9) 0.0026(8) 0.0056(8) 0.0033(9)
C76 0.0414(11) 0.0265(10) 0.0237(9) 0.0010(8) -0.0045(8) -0.0019(8)
O100 0.0559(10) 0.0452(9) 0.0529(9) -0.0061(8) 0.0230(8) -0.0052(8)
C100 0.0547(14) 0.0391(12) 0.0441(12) -0.0105(10) -0.0055(11) 0.0005(11)
C101 0.0343(11) 0.0539(14) 0.0505(13) -0.0194(11) 0.0035(10) -0.0011(10)
C102 0.0486(13) 0.0517(14) 0.0353(11) -0.0100(10) 0.0072(10) -0.0053(11)
C103 0.0417(12) 0.0420(13) 0.0434(12) -0.0128(10) 0.0040(9) 0.0016(10)

loop_
_atom_type_symbol
_atom_type_description
_atom_type_scat_dispersion_real
_atom_type_scat_dispersion_imag
_atom_type_scat_source
C C 0.0033 0.0016 'International Tables Vol C Tables 4.2.6.8 and 6.1.1.4'
H H 0.0000 0.0000 'International Tables Vol C Tables 4.2.6.8 and 6.1.1.4'
N N 0.0061 0.0033 'International Tables Vol C Tables 4.2.6.8 and 6.1.1.4'
O O 0.0106 0.0060 'International Tables Vol C Tables 4.2.6.8 and 6.1.1.4'
Fe Fe 0.3463 0.8444 'International Tables Vol C Tables 4.2.6.8 and 6.1.1.4'

loop_
_geom_angle_atom_site_label_1
_geom_angle_atom_site_label_2
_geom_angle_atom_site_label_3
_geom_angle
O1 Fe1 N2 105.89(5)
O1 Fe1 N3 101.52(5)
N2 Fe1 N3 110.82(6)
O1 Fe1 N4 97.57(5)
N2 Fe1 N4 117.77(5)
N3 Fe1 N4 119.65(5)
O1 Fe1 N1 175.79(5)
N2 Fe1 N1 78.04(5)
N3 Fe1 N1 78.16(5)
N4 Fe1 N1 79.09(5)
Fe1 O1 H5 103.1(15)
C30 N1 C40 113.27(12)
C30 N1 C20 111.31(13)
C40 N1 C20 112.26(12)
C30 N1 Fe1 108.24(9)
C40 N1 Fe1 105.15(10)
C20 N1 Fe1 106.08(9)
C21 N2 C24 105.47(13)
C21 N2 Fe1 114.50(10)
C24 N2 Fe1 138.44(11)
C31 N3 C34 105.50(13)
C31 N3 Fe1 115.35(10)
C34 N3 Fe1 139.14(11)
C41 N4 C44 105.13(13)
C41 N4 Fe1 112.90(11)
C44 N4 Fe1 139.69(11)
C25 N5 C51 118.04(14)
C35 N6 C61 122.74(14)
C35 N6 H6 125.1(11)
C61 N6 H6 112.2(11)
C45 N7 C71 122.33(15)
C45 N7 H7 120.7(13)
C71 N7 H7 116.9(13)
N1 C20 C21 108.21(12)
N1 C20 H20A 110.1
C21 C20 H20A 110.1
N1 C20 H20B 110.1
C21 C20 H20B 110.1
H20A C20 H20B 108.4
N2 C21 C22 111.57(14)
N2 C21 C20 118.15(14)
C22 C21 C20 130.24(15)
C21 C22 C23 105.86(14)
C21 C22 H22A 127.1
C23 C22 H22A 127.1
C24 C23 C22 107.07(15)
C24 C23 H23A 126.5
C22 C23 H23A 126.5
N2 C24 C23 110.03(14)
N2 C24 C25 125.58(15)
C23 C24 C25 124.35(15)
N5 C25 C24 127.12(15)
N5 C25 H25A 116.4
C24 C25 H25A 116.4
N1 C30 C31 111.04(13)
N1 C30 H30A 109.4
C31 C30 H30A 109.4
N1 C30 H30B 109.4
C31 C30 H30B 109.4
H30A C30 H30B 108.0
N3 C31 C32 111.56(14)
N3 C31 C30 119.87(14)
C32 C31 C30 128.48(15)
C33 C32 C31 106.21(15)
C33 C32 H32A 126.9
C31 C32 H32A 126.9
C32 C33 C34 107.02(14)
C32 C33 H33A 126.5
C34 C33 H33A 126.5
N3 C34 C33 109.71(14)
N3 C34 C35 125.65(15)
C33 C34 C35 124.64(15)
N6 C35 C34 127.15(15)
N6 C35 H35A 116.4
C34 C35 H35A 116.4
N1 C40 C41 109.33(13)
N1 C40 H40A 109.8
C41 C40 H40A 109.8
N1 C40 H40B 109.8
C41 C40 H40B 109.8
H40A C40 H40B 108.3
N4 C41 C42 111.92(15)
N4 C41 C40 118.56(14)
C42 C41 C40 129.42(15)
C43 C42 C41 106.31(15)
C43 C42 H42A 126.8
C41 C42 H42A 126.8
C42 C43 C44 106.79(15)
C42 C43 H43A 126.6
C44 C43 H43A 126.6
N4 C44 C45 125.99(15)
N4 C44 C43 109.81(15)
C45 C44 C43 123.83(16)
N7 C45 C44 127.88(16)
N7 C45 H45A 116.1
C44 C45 H45A 116.1
N5 C51 C52 109.00(13)
N5 C51 C56 109.23(14)
C52 C51 C56 110.21(15)
N5 C51 H51A 109.5
C52 C51 H51A 109.5
C56 C51 H51A 109.5
C51 C52 C53 112.20(15)
C51 C52 H52A 109.2
C53 C52 H52A 109.2
C51 C52 H52B 109.2
C53 C52 H52B 109.2
H52A C52 H52B 107.9
C54 C53 C52 110.45(16)
C54 C53 H53A 109.6
C52 C53 H53A 109.6
C54 C53 H53B 109.6
C52 C53 H53B 109.6
H53A C53 H53B 108.1
C53 C54 C55 110.94(17)
C53 C54 H54A 109.5
C55 C54 H54A 109.5
C53 C54 H54B 109.5
C55 C54 H54B 109.5
H54A C54 H54B 108.0
C54 C55 C56 112.13(15)
C54 C55 H55A 109.2
C56 C55 H55A 109.2
C54 C55 H55B 109.2
C56 C55 H55B 109.2
H55A C55 H55B 107.9
C55 C56 C51 112.82(15)
C55 C56 H56A 109.0
C51 C56 H56A 109.0
C55 C56 H56B 109.0
C51 C56 H56B 109.0
H56A C56 H56B 107.8
N6 C61 C66 112.86(14)
N6 C61 C62 112.39(14)
C66 C61 C62 110.83(14)
N6 C61 H61A 106.8
C66 C61 H61A 106.8
C62 C61 H61A 106.8
C61 C62 C63 109.93(14)
C61 C62 H62A 109.7
C63 C62 H62A 109.7
C61 C62 H62B 109.7
C63 C62 H62B 109.7
H62A C62 H62B 108.2
C64 C63 C62 111.26(15)
C64 C63 H63A 109.4
C62 C63 H63A 109.4
C64 C63 H63B 109.4
C62 C63 H63B 109.4
H63A C63 H63B 108.0
C63 C64 C65 111.26(15)
C63 C64 H64A 109.4
C65 C64 H64A 109.4
C63 C64 H64B 109.4
C65 C64 H64B 109.4
H64A C64 H64B 108.0
C64 C65 C66 111.14(15)
C64 C65 H65A 109.4
C66 C65 H65A 109.4
C64 C65 H65B 109.4
C66 C65 H65B 109.4
H65A C65 H65B 108.0
C61 C66 C65 110.32(15)
C61 C66 H66A 109.6
C65 C66 H66A 109.6
C61 C66 H66B 109.6
C65 C66 H66B 109.6
H66A C66 H66B 108.1
N7 C71 C76 109.56(14)
N7 C71 C72 109.96(13)
C76 C71 C72 111.12(14)
N7 C71 H71A 108.7
C76 C71 H71A 108.7
C72 C71 H71A 108.7
C71 C72 C73 110.89(14)
C71 C72 H72A 109.5
C73 C72 H72A 109.5
C71 C72 H72B 109.5
C73 C72 H72B 109.5
H72A C72 H72B 108.1
C74 C73 C72 110.93(17)
C74 C73 H73A 109.5
C72 C73 H73A 109.5
C74 C73 H73B 109.5
C72 C73 H73B 109.5
H73A C73 H73B 108.0
C75 C74 C73 110.98(16)
C75 C74 H74A 109.4
C73 C74 H74A 109.4
C75 C74 H74B 109.4
C73 C74 H74B 109.4
H74A C74 H74B 108.0
C74 C75 C76 111.07(15)
C74 C75 H75A 109.4
C76 C75 H75A 109.4
C74 C75 H75B 109.4
C76 C75 H75B 109.4
H75A C75 H75B 108.0
C71 C76 C75 111.53(15)
C71 C76 H76A 109.3
C75 C76 H76A 109.3
C71 C76 H76B 109.3
C75 C76 H76B 109.3
H76A C76 H76B 108.0
C103 O100 C100 109.07(16)
O100 C100 C101 106.38(18)
O100 C100 H10A 110.5
C101 C100 H10A 110.5
O100 C100 H10B 110.5
C101 C100 H10B 110.5
H10A C100 H10B 108.6
C100 C101 C102 101.49(17)
C100 C101 H10C 111.5
C102 C101 H10C 111.5
C100 C101 H10D 111.5
C102 C101 H10D 111.5
H10C C101 H10D 109.3
C103 C102 C101 101.41(17)
C103 C102 H10E 111.5
C101 C102 H10E 111.5
C103 C102 H10F 111.5
C101 C102 H10F 111.5
H10E C102 H10F 109.3
O100 C103 C102 106.45(17)
O100 C103 H10G 110.4
C102 C103 H10G 110.4
O100 C103 H10H 110.4
C102 C103 H10H 110.4
H10G C103 H10H 108.6

loop_
_geom_bond_atom_site_label_1
_geom_bond_atom_site_label_2
_geom_bond_distance
Fe1 O1 2.0339(12)
Fe1 N2 2.1020(14)
Fe1 N3 2.1091(14)
Fe1 N4 2.1264(14)
Fe1 N1 2.2675(14)
O1 H5 0.757(19)
N1 C30 1.477(2)
N1 C40 1.481(2)
N1 C20 1.4822(19)
N2 C21 1.370(2)
N2 C24 1.387(2)
N3 C31 1.357(2)
N3 C34 1.395(2)
N4 C41 1.354(2)
N4 C44 1.397(2)
N5 C25 1.281(2)
N5 C51 1.468(2)
N6 C35 1.297(2)
N6 C61 1.477(2)
N6 H6 1.028(19)
N7 C45 1.300(2)
N7 C71 1.468(2)
N7 H7 0.90(2)
C20 C21 1.499(2)
C20 H20A 0.9900
C20 H20B 0.9900
C21 C22 1.392(2)
C22 C23 1.404(2)
C22 H22A 0.9500
C23 C24 1.396(2)
C23 H23A 0.9500
C24 C25 1.441(2)
C25 H25A 0.9500
C30 C31 1.502(2)
C30 H30A 0.9900
C30 H30B 0.9900
C31 C32 1.404(2)
C32 C33 1.387(2)
C32 H32A 0.9500
C33 C34 1.406(2)
C33 H33A 0.9500
C34 C35 1.413(2)
C35 H35A 0.9500
C40 C41 1.502(2)
C40 H40A 0.9900
C40 H40B 0.9900
C41 C42 1.403(2)
C42 C43 1.383(2)
C42 H42A 0.9500
C43 C44 1.411(2)
C43 H43A 0.9500
C44 C45 1.407(2)
C45 H45A 0.9500
C51 C52 1.527(2)
C51 C56 1.529(2)
C51 H51A 1.0000
C52 C53 1.528(2)
C52 H52A 0.9900
C52 H52B 0.9900
C53 C54 1.522(3)
C53 H53A 0.9900
C53 H53B 0.9900
C54 C55 1.522(3)
C54 H54A 0.9900
C54 H54B 0.9900
C55 C56 1.525(2)
C55 H55A 0.9900
C55 H55B 0.9900
C56 H56A 0.9900
C56 H56B 0.9900
C61 C66 1.523(2)
C61 C62 1.528(2)
C61 H61A 1.0000
C62 C63 1.530(2)
C62 H62A 0.9900
C62 H62B 0.9900
C63 C64 1.521(3)
C63 H63A 0.9900
C63 H63B 0.9900
C64 C65 1.524(3)
C64 H64A 0.9900
C64 H64B 0.9900
C65 C66 1.532(2)
C65 H65A 0.9900
C65 H65B 0.9900
C66 H66A 0.9900
C66 H66B 0.9900
C71 C76 1.523(2)
C71 C72 1.524(2)
C71 H71A 1.0000
C72 C73 1.526(3)
C72 H72A 0.9900
C72 H72B 0.9900
C73 C74 1.520(3)
C73 H73A 0.9900
C73 H73B 0.9900
C74 C75 1.518(3)
C74 H74A 0.9900
C74 H74B 0.9900
C75 C76 1.527(3)
C75 H75A 0.9900
C75 H75B 0.9900
C76 H76A 0.9900
C76 H76B 0.9900
O100 C103 1.427(3)
O100 C100 1.433(3)
C100 C101 1.514(3)
C100 H10A 0.9900
C100 H10B 0.9900
C101 C102 1.520(3)
C101 H10C 0.9900
C101 H10D 0.9900
C102 C103 1.509(3)
C102 H10E 0.9900
C102 H10F 0.9900
C103 H10G 0.9900
C103 H10H 0.9900

loop_
_geom_hbond_atom_site_label_D
_geom_hbond_atom_site_label_H
_geom_hbond_atom_site_label_A
_geom_hbond_distance_DH
_geom_hbond_distance_HA
_geom_hbond_distance_DA
_geom_hbond_angle_DHA
O1 H5 N5 0.757(19) 2.05(2) 2.7939(19) 169(2)
N6 H6 O1 1.028(19) 1.54(2) 2.5653(18) 177.8(19)
N7 H7 O1 0.90(2) 1.75(2) 2.650(2) 177(2)
